data_7007159
loop_
_publ_author_name
'Stephenson, Maria D.'
'Hardie, Michaele J.'

_publ_section_title
;
 Coordination and hydrogen bonded network structures of Cu(II) with
 mixed ligands: a hybrid hydrogen bonded material, an infinite sandwich
 arrangement, and a 3-D net.
;
_journal_issue 28
_journal_name_full 'Dalton transactions (Cambridge, England : 2003)'
_journal_page_first 3407
_journal_page_last 3417
_journal_paper_doi 10.1039/b600357e
_journal_year 2006
_chemical_formula_sum 'C63.3 H48.95 Cu F4.95 N4 O32.15'
_chemical_formula_weight 1537.60
_chemical_name_common
;
bis(1,10-phenanthroline-5,6-dione)bis(benzene-1-carboxylate-
2,3-carboxylic acid) copper(ii) 1,3,5-benzene-1,3,5-tricarboxylic acid
2,2,2-trifluoroethanol water clathrate
;
_chemical_name_systematic
;
bis(1,10-phenanthroline-5,6-dione)bis(benzene-1-carboxylate-2,3-carboxylic acid)
copper(II) 1,3,5-benzene-1,3,5-tricarboxylic acid 2,2,2-trifluoroethanol water
clathrate
;
_space_group_IT_number 2
_symmetry_cell_setting triclinic
_symmetry_space_group_name_Hall '-P 1'
_symmetry_space_group_name_H-M 'P -1'
_atom_sites_solution_hydrogens geom
_atom_sites_solution_primary direct
_atom_sites_solution_secondary difmap
_audit_creation_method SHELXL-97
_cell_angle_alpha 60.993(1)
_cell_angle_beta 68.484(1)
_cell_angle_gamma 81.329(2)
_cell_formula_units_Z 2
_cell_length_a 14.1807(4)
_cell_length_b 16.4770(3)
_cell_length_c 16.5025(4)
_cell_measurement_temperature 150(2)
_cell_volume 3135.48(14)
_computing_structure_refinement 'SHELXL-97 (Sheldrick, 1997)'
_computing_structure_solution 'SHELXS-97 (Sheldrick, 1990)'
_diffrn_ambient_temperature 150(2)
_diffrn_measured_fraction_theta_full 0.977
_diffrn_measured_fraction_theta_max 0.977
_diffrn_measurement_device_type CCD
_diffrn_radiation_monochromator graphite
_diffrn_radiation_source 'fine-focus sealed tube'
_diffrn_radiation_type MoK\a
_diffrn_radiation_wavelength 0.71073
_diffrn_reflns_av_R_equivalents 0.1006
_diffrn_reflns_av_sigmaI/netI 0.0781
_diffrn_reflns_limit_h_max 15
_diffrn_reflns_limit_h_min -15
_diffrn_reflns_limit_k_max 17
_diffrn_reflns_limit_k_min -17
_diffrn_reflns_limit_l_max 17
_diffrn_reflns_limit_l_min -17
_diffrn_reflns_number 26509
_diffrn_reflns_theta_full 22.45
_diffrn_reflns_theta_max 22.45
_diffrn_reflns_theta_min 2.50
_exptl_absorpt_coefficient_mu 0.467
_exptl_absorpt_correction_T_max 0.9816
_exptl_absorpt_correction_T_min 0.9124
_exptl_absorpt_correction_type multi-scan
_exptl_crystal_colour 'pale green'
_exptl_crystal_density_diffrn 1.629
_exptl_crystal_density_method 'not measured'
_exptl_crystal_description needle
_exptl_crystal_F_000 1575
_exptl_crystal_size_max 0.20
_exptl_crystal_size_mid 0.09
_exptl_crystal_size_min 0.04
_refine_diff_density_max 2.584
_refine_diff_density_min -0.877
_refine_diff_density_rms 0.144
_refine_ls_extinction_method none
_refine_ls_goodness_of_fit_ref 1.105
_refine_ls_hydrogen_treatment constr
_refine_ls_matrix_type full
_refine_ls_number_parameters 916
_refine_ls_number_reflns 7962
_refine_ls_number_restraints 2
_refine_ls_restrained_S_all 1.105
_refine_ls_R_factor_all 0.1390
_refine_ls_R_factor_gt 0.1176
_refine_ls_shift/su_max 0.002
_refine_ls_shift/su_mean 0.000
_refine_ls_structure_factor_coef Fsqd
_refine_ls_weighting_details 'calc w=1/[\s^2^(Fo^2^)+(0.1534P)^2^+34.6381P] where P=(Fo^2^+2Fc^2^)/3'
_refine_ls_weighting_scheme calc
_refine_ls_wR_factor_gt 0.3207
_refine_ls_wR_factor_ref 0.3370
_reflns_number_gt 6293
_reflns_number_total 7962
_reflns_threshold_expression >2sigma(I)
_cod_data_source_file b600357e.txt
_cod_data_source_block complex_5
_cod_depositor_comments
;
The following automatic conversions were performed:
'_exptl_absorpt_correction_type' value 'multiscan' changed to 'multi-scan'
according to '/home/saulius/struct/CIF-dictionaries/cif_core.dic'
dictionary named 'cif_core.dic' version 2.4.1 from 2010-06-29.

Automatic conversion script
Id: cif_fix_enum 1527 2010-12-29 10:47:43Z saulius 
;
_cod_original_cell_volume 3135.49(13)
_cod_original_sg_symbol_H-M P-1
_cod_original_formula_sum 'C63.30 H48.95 Cu F4.95 N4 O32.15'
_cod_database_code 7007159

loop_
_symmetry_equiv_pos_as_xyz
'x, y, z'
'-x, -y, -z'

loop_
_atom_site_label
_atom_site_type_symbol
_atom_site_fract_x
_atom_site_fract_y
_atom_site_fract_z
_atom_site_U_iso_or_equiv
_atom_site_adp_type
_atom_site_occupancy
_atom_site_symmetry_multiplicity
_atom_site_calc_flag
_atom_site_refinement_flags
_atom_site_disorder_assembly
_atom_site_disorder_group
Cu1 Cu 0.32003(10) 0.26422(9) 0.23517(9) 0.0366(4) Uani 1 1 d . . .
N1 N 0.1696(7) 0.2771(6) 0.2920(6) 0.039(2) Uani 1 1 d . . .
C2 C 0.1011(9) 0.2925(8) 0.2470(8) 0.043(3) Uani 1 1 d . . .
H2 H 0.1244 0.3004 0.1817 0.052 Uiso 1 1 calc R . .
C3 C 0.0008(9) 0.2970(9) 0.2917(9) 0.050(3) Uani 1 1 d . . .
H3 H -0.0444 0.3134 0.2559 0.060 Uiso 1 1 calc R . .
C5 C -0.0030(9) 0.2250(8) 0.5462(8) 0.041(3) Uani 1 1 d . . .
C6 C 0.0766(9) 0.2072(7) 0.5939(9) 0.045(3) Uani 1 1 d . . .
C7 C 0.2633(9) 0.1971(7) 0.5711(9) 0.044(3) Uani 1 1 d . . .
H7 H 0.2485 0.1828 0.6378 0.053 Uiso 1 1 calc R . .
C8 C 0.3611(10) 0.2010(9) 0.5109(10) 0.055(3) Uani 1 1 d . . .
H8 H 0.4156 0.1909 0.5348 0.066 Uiso 1 1 calc R . .
C9 C 0.3803(9) 0.2197(8) 0.4152(9) 0.045(3) Uani 1 1 d . . .
H9 H 0.4484 0.2195 0.3752 0.054 Uiso 1 1 calc R . .
N10 N 0.3075(6) 0.2378(6) 0.3768(7) 0.040(2) Uani 1 1 d . . .
N21 N 0.2960(7) 0.1170(7) 0.2726(6) 0.046(2) Uani 1 1 d . . .
C11 C 0.1340(8) 0.2589(7) 0.3873(8) 0.037(3) Uani 1 1 d . . .
C22 C 0.2126(9) 0.0703(9) 0.2989(9) 0.054(3) Uani 1 1 d . . .
H22 H 0.1511 0.1027 0.2997 0.065 Uiso 1 1 calc R . .
C12 C 0.2132(7) 0.2368(7) 0.4328(7) 0.032(2) Uani 1 1 d . . .
C23 C 0.2101(12) -0.0240(10) 0.3257(10) 0.067(4) Uani 1 1 d . . .
H23 H 0.1491 -0.0548 0.3425 0.081 Uiso 1 1 calc R . .
C13 C 0.0313(8) 0.2572(8) 0.4384(8) 0.040(3) Uani 1 1 d . . .
C24 C 0.2999(11) -0.0710(9) 0.3269(9) 0.059(3) Uani 1 1 d . . .
H24 H 0.3009 -0.1359 0.3482 0.071 Uiso 1 1 calc R . .
C14 C 0.1862(8) 0.2148(7) 0.5322(8) 0.040(3) Uani 1 1 d . . .
O5 O -0.0918(6) 0.2119(6) 0.5959(7) 0.059(2) Uani 1 1 d . . .
C25 C 0.4856(9) -0.0704(9) 0.2975(8) 0.049(3) Uani 1 1 d . . .
O6 O 0.0509(7) 0.1868(6) 0.6806(6) 0.058(2) Uani 1 1 d . . .
C26 C 0.5811(10) -0.0123(9) 0.2540(8) 0.054(3) Uani 1 1 d . . .
C27 C 0.6573(9) 0.1484(9) 0.1717(8) 0.051(3) Uani 1 1 d . . .
H27 H 0.7232 0.1239 0.1610 0.061 Uiso 1 1 calc R . .
C28 C 0.6440(9) 0.2424(9) 0.1429(8) 0.053(3) Uani 1 1 d . . .
H28 H 0.7013 0.2836 0.1107 0.063 Uiso 1 1 calc R . .
C29 C 0.5476(8) 0.2755(8) 0.1611(8) 0.046(3) Uani 1 1 d . . .
H29 H 0.5393 0.3394 0.1442 0.055 Uiso 1 1 calc R . .
N30 N 0.4637(7) 0.2201(6) 0.2024(6) 0.040(2) Uani 1 1 d . . .
C31 C 0.3843(8) 0.0718(8) 0.2683(8) 0.039(3) Uiso 1 1 d . . .
C32 C 0.4752(8) 0.1288(8) 0.2297(7) 0.041(3) Uani 1 1 d . . .
C33 C 0.3884(9) -0.0217(8) 0.2965(8) 0.045(3) Uani 1 1 d . . .
C34 C 0.5708(9) 0.0908(8) 0.2171(8) 0.047(3) Uani 1 1 d . . .
O25 O 0.4904(8) -0.1542(6) 0.3327(7) 0.070(3) Uani 1 1 d . . .
O26 O 0.6633(7) -0.0483(6) 0.2528(6) 0.059(2) Uani 1 1 d . . .
C51 C 0.3467(8) 0.3615(7) 0.0074(7) 0.032(2) Uani 1 1 d . . .
O51 O 0.3148(6) 0.3086(5) 0.0994(5) 0.0438(19) Uani 1 1 d . . .
C52 C 0.3585(7) 0.3170(7) -0.0563(7) 0.029(2) Uani 1 1 d . . .
O52 O 0.3685(6) 0.4464(5) -0.0347(5) 0.0430(19) Uani 1 1 d . . .
C53 C 0.3573(7) 0.2198(7) -0.0124(7) 0.030(2) Uani 1 1 d . . .
H53 H 0.3491 0.1847 0.0556 0.035 Uiso 1 1 calc R . .
O56 O 0.3708(6) 0.0314(5) 0.0692(5) 0.047(2) Uani 1 1 d . . .
C54 C 0.3680(7) 0.1740(6) -0.0675(7) 0.027(2) Uani 1 1 d . . .
O55 O 0.3805(6) 0.0289(5) -0.0680(5) 0.0410(18) Uani 1 1 d . . .
H55 H 0.3818 -0.0285 -0.0319 0.049 Uiso 1 1 calc R . .
C56 C 0.3733(7) 0.2244(7) -0.1650(7) 0.028(2) Uani 1 1 d . . .
H56 H 0.3782 0.1938 -0.2025 0.034 Uiso 1 1 calc R . .
O58 O 0.3667(6) 0.3284(5) -0.3518(5) 0.0407(18) Uani 1 1 d . . .
H58 H 0.3696 0.3633 -0.4103 0.049 Uiso 1 1 calc R . .
C57 C 0.3714(7) 0.3214(7) -0.2071(7) 0.026(2) Uani 1 1 d . . .
O59 O 0.3852(6) 0.4625(5) -0.3556(5) 0.0396(18) Uani 1 1 d . . .
C59 C 0.3659(7) 0.3675(7) -0.1539(7) 0.027(2) Uani 1 1 d . . .
H59 H 0.3673 0.4334 -0.1846 0.033 Uiso 1 1 calc R . .
C55 C 0.3723(8) 0.0719(7) -0.0190(7) 0.034(2) Uani 1 1 d . . .
C58 C 0.3757(7) 0.3786(7) -0.3131(7) 0.030(2) Uani 1 1 d . . .
C41 C 0.3783(8) 0.4950(7) 0.1348(7) 0.032(2) Uani 1 1 d . . .
O41 O 0.3814(6) 0.4108(5) 0.1825(5) 0.0394(18) Uani 1 1 d . . .
C42 C 0.3832(7) 0.5559(7) 0.1769(7) 0.029(2) Uani 1 1 d . . .
O40 O 0.3714(6) 0.5373(5) 0.0479(5) 0.0395(18) Uani 1 1 d . . .
C43 C 0.3850(7) 0.6520(7) 0.1253(7) 0.028(2) Uani 1 1 d . . .
H43 H 0.3871 0.6815 0.0589 0.034 Uiso 1 1 calc R . .
O46 O 0.3859(5) 0.8461(5) 0.0271(5) 0.0375(17) Uani 1 1 d . . .
C44 C 0.3837(7) 0.7059(6) 0.1702(7) 0.028(2) Uani 1 1 d . . .
O45 O 0.3789(6) 0.8525(5) 0.1615(5) 0.0405(18) Uani 1 1 d . . .
H45 H 0.3783 0.9096 0.1240 0.049 Uiso 1 1 calc R . .
C46 C 0.3817(7) 0.6622(7) 0.2678(7) 0.028(2) Uani 1 1 d . . .
H46 H 0.3810 0.6983 0.2986 0.034 Uiso 1 1 calc R . .
O48 O 0.3831(6) 0.5668(5) 0.4613(5) 0.0398(18) Uani 1 1 d . . .
H48 H 0.3803 0.5332 0.5201 0.048 Uiso 1 1 calc R . .
C47 C 0.3808(7) 0.5650(7) 0.3200(7) 0.028(2) Uani 1 1 d . . .
O21 O 0.3717(7) 0.4298(5) 0.4679(5) 0.048(2) Uani 1 1 d . . .
C49 C 0.3819(7) 0.5134(6) 0.2743(7) 0.026(2) Uani 1 1 d . . .
H49 H 0.3817 0.4476 0.3096 0.031 Uiso 1 1 calc R . .
C48 C 0.3778(8) 0.5145(8) 0.4239(7) 0.034(2) Uani 1 1 d . . .
C45 C 0.3824(7) 0.8078(7) 0.1167(7) 0.032(2) Uani 1 1 d . . .
C71 C 0.8749(7) 0.4331(7) -0.3711(7) 0.031(2) Uani 1 1 d . . .
O72 O 0.8748(7) 0.3931(5) -0.4180(5) 0.051(2) Uani 1 1 d . . .
C72 C 0.8703(7) 0.3793(7) -0.2677(7) 0.030(2) Uani 1 1 d . . .
O71 O 0.8765(6) 0.5229(5) -0.4080(5) 0.0415(18) Uani 1 1 d . . .
H71 H 0.8790 0.5473 -0.4668 0.050 Uiso 1 1 calc R . .
C73 C 0.8673(7) 0.2817(7) -0.2221(7) 0.026(2) Uani 1 1 d . . .
H73 H 0.8681 0.2500 -0.2576 0.031 Uiso 1 1 calc R . .
O75 O 0.8516(6) 0.0887(5) -0.1204(5) 0.0378(17) Uani 1 1 d . . .
H75 H 0.8507 0.0308 -0.0861 0.045 Uiso 1 1 calc R . .
C74 C 0.8631(7) 0.2322(7) -0.1247(7) 0.027(2) Uani 1 1 d . . .
O76 O 0.8681(6) 0.0870(5) 0.0100(5) 0.047(2) Uani 1 1 d . . .
C76 C 0.8626(7) 0.2786(7) -0.0728(7) 0.026(2) Uani 1 1 d . . .
H76 H 0.8609 0.2443 -0.0064 0.032 Uiso 1 1 calc R . .
O79 O 0.8647(5) 0.3789(5) 0.0240(5) 0.0382(17) Uani 1 1 d . . .
C77 C 0.8648(7) 0.3754(7) -0.1186(7) 0.027(2) Uani 1 1 d . . .
O78 O 0.8717(6) 0.5118(5) -0.1113(5) 0.049(2) Uani 1 1 d . . .
H78 H 0.8723 0.5343 -0.0754 0.059 Uiso 1 1 calc R . .
C79 C 0.8688(7) 0.4257(7) -0.2157(7) 0.028(2) Uani 1 1 d . . .
H89 H 0.8706 0.4917 -0.2467 0.033 Uiso 1 1 calc R . .
C78 C 0.8670(7) 0.4247(7) -0.0633(7) 0.029(2) Uani 1 1 d . . .
C75 C 0.8613(7) 0.1288(7) -0.0724(7) 0.029(2) Uani 1 1 d . . .
C61 C 0.1148(8) 0.4389(7) -0.0618(7) 0.032(2) Uani 1 1 d . . .
O62 O 0.1193(6) 0.3957(5) 0.0233(5) 0.0405(18) Uani 1 1 d . . .
C62 C 0.1147(7) 0.3858(6) -0.1137(7) 0.025(2) Uani 1 1 d . . .
O61 O 0.1112(6) 0.5259(5) -0.1083(5) 0.0457(19) Uani 1 1 d . . .
H61 H 0.1113 0.5492 -0.0730 0.055 Uiso 1 1 calc R . .
C69 C 0.1157(7) 0.2885(7) -0.0652(7) 0.028(2) Uani 1 1 d . . .
H69 H 0.1145 0.2566 0.0010 0.034 Uiso 1 1 calc R . .
O65 O 0.1217(6) 0.5229(5) -0.4003(5) 0.049(2) Uani 1 1 d . . .
H65 H 0.1228 0.5464 -0.4586 0.058 Uiso 1 1 calc R . .
C67 C 0.1184(7) 0.2390(6) -0.1140(7) 0.026(2) Uani 1 1 d . . .
O66 O 0.1222(6) 0.3911(5) -0.4084(5) 0.0404(18) Uani 1 1 d . . .
C66 C 0.1194(7) 0.2857(7) -0.2114(7) 0.028(2) Uani 1 1 d . . .
H66 H 0.1197 0.2517 -0.2443 0.034 Uiso 1 1 calc R . .
O69 O 0.1351(5) 0.0954(4) 0.0178(5) 0.0358(17) Uani 1 1 d . . .
C64 C 0.1199(7) 0.3839(7) -0.2604(6) 0.026(2) Uani 1 1 d . . .
O68 O 0.1192(6) 0.0960(5) -0.1130(5) 0.046(2) Uani 1 1 d . . .
H68 H 0.1232 0.0384 -0.0805 0.055 Uiso 1 1 calc R . .
C63 C 0.1182(7) 0.4329(7) -0.2114(7) 0.027(2) Uani 1 1 d . . .
H63 H 0.1195 0.4989 -0.2445 0.032 Uiso 1 1 calc R . .
C68 C 0.1244(7) 0.1361(7) -0.0636(7) 0.030(2) Uani 1 1 d . . .
C65 C 0.1218(7) 0.4322(7) -0.3623(7) 0.031(2) Uani 1 1 d . . .
F5B F -0.086(2) 0.132(2) 0.153(2) 0.104(5) Uiso 0.40 1 d P A 2
F4A F 0.0080(15) 0.0785(14) 0.2352(14) 0.105(3) Uiso 0.60 1 d P A 1
C90 C -0.0776(15) 0.0847(14) 0.2368(14) 0.094(5) Uiso 1 1 d . . .
C91 C -0.1603(18) 0.0525(17) 0.3318(18) 0.126(7) Uiso 0.50 1 d PD A 1
H91A H -0.1506 -0.0125 0.3771 0.151 Uiso 0.50 1 calc PR A 1
H91B H -0.2264 0.0558 0.3229 0.151 Uiso 0.50 1 calc PR A 1
C4 C -0.0363(9) 0.2777(9) 0.3895(9) 0.050(3) Uani 1 1 d . . .
H4 H -0.1070 0.2786 0.4222 0.060 Uiso 1 1 calc R . .
F2 F -0.3937(14) 0.3647(13) 0.2975(13) 0.117(5) Uiso 0.65 1 d P . .
F1 F -0.2598(12) 0.3042(11) 0.2590(12) 0.100(4) Uiso 0.65 1 d P . .
F3 F -0.2662(14) 0.3754(13) 0.3367(14) 0.121(6) Uiso 0.65 1 d P . .
C80 C -0.3205(17) 0.3234(16) 0.3281(16) 0.064(5) Uiso 0.65 1 d P . .
C81 C -0.353(2) 0.252(2) 0.423(2) 0.094(8) Uiso 0.65 1 d P . .
H81A H -0.4057 0.2736 0.4664 0.112 Uiso 0.65 1 calc PR . .
H81B H -0.3833 0.2005 0.4241 0.112 Uiso 0.65 1 calc PR . .
O90 O -0.1025(14) -0.0363(13) 0.4047(14) 0.065(5) Uiso 0.50 1 d P A 2
H90 H -0.0413 -0.0369 0.3717 0.078 Uiso 0.50 1 calc PR A 2
O91 O -0.1567(16) 0.1183(15) 0.3736(16) 0.079(6) Uiso 0.50 1 d PD A 1
H91 H -0.0969 0.1387 0.3520 0.095 Uiso 0.50 1 calc PR A 1
O81 O -0.2735(19) 0.2223(18) 0.4534(19) 0.129(7) Uiso 0.65 1 d P . .
H81 H -0.2370 0.1908 0.4266 0.154 Uiso 0.65 1 calc PR . .
F4B F 0.009(2) 0.126(2) 0.231(2) 0.104(5) Uiso 0.40 1 d P A 2
F5A F -0.0963(14) 0.1699(14) 0.1689(14) 0.105(3) Uiso 0.60 1 d P A 1
F6A F -0.0988(14) 0.0372(13) 0.1928(13) 0.105(3) Uiso 0.60 1 d P A 1
O101 O -0.0226(9) 0.0660(9) 0.4586(9) 0.031(3) Uiso 0.50 1 d P . .
O102 O 0.4790(10) -0.0147(10) 0.4444(10) 0.035(3) Uiso 0.50 1 d P B 1
F6B F -0.020(2) 0.0148(19) 0.206(2) 0.104(5) Uiso 0.40 1 d P A 2
O104 O 0.5742(14) 0.0886(13) 0.4046(14) 0.068(5) Uiso 0.50 1 d P C 1
O103 O 0.5139(15) 0.0191(14) 0.4566(13) 0.069(5) Uiso 0.50 1 d P . 2
O100 O -0.0581(15) -0.0616(14) 0.4615(15) 0.071(5) Uiso 0.50 1 d P D 1
C91A C -0.1603(18) 0.0525(17) 0.3318(18) 0.126(7) Uiso 0.50 1 d P A 2
H91C H -0.2204 0.0302 0.3304 0.151 Uiso 0.50 1 calc PR A 2
H91D H -0.1802 0.1014 0.3529 0.151 Uiso 0.50 1 calc PR A 2

loop_
_atom_site_aniso_label
_atom_site_aniso_U_11
_atom_site_aniso_U_22
_atom_site_aniso_U_33
_atom_site_aniso_U_23
_atom_site_aniso_U_13
_atom_site_aniso_U_12
Cu1 0.0438(8) 0.0351(8) 0.0275(7) -0.0138(6) -0.0115(6) 0.0054(6)
N1 0.049(6) 0.036(5) 0.028(5) -0.011(4) -0.017(4) 0.007(4)
C2 0.049(7) 0.043(7) 0.038(6) -0.018(5) -0.020(6) 0.007(5)
C3 0.053(8) 0.054(8) 0.050(7) -0.022(6) -0.032(6) 0.010(6)
C5 0.041(7) 0.047(7) 0.042(6) -0.031(6) -0.004(5) -0.002(5)
C6 0.063(8) 0.027(6) 0.042(7) -0.017(5) -0.012(6) -0.001(5)
C7 0.053(8) 0.035(6) 0.051(7) -0.022(6) -0.027(6) 0.013(5)
C8 0.063(9) 0.055(8) 0.068(9) -0.034(7) -0.040(7) 0.013(6)
C9 0.039(7) 0.036(6) 0.053(8) -0.018(6) -0.012(6) 0.002(5)
N10 0.032(5) 0.043(6) 0.047(5) -0.017(5) -0.020(5) 0.003(4)
N21 0.048(6) 0.046(6) 0.035(5) -0.016(5) -0.010(4) 0.006(5)
C11 0.048(7) 0.030(6) 0.036(6) -0.015(5) -0.018(5) 0.006(5)
C22 0.041(7) 0.056(8) 0.056(8) -0.021(7) -0.013(6) -0.003(6)
C12 0.034(6) 0.028(6) 0.036(6) -0.017(5) -0.011(5) -0.001(4)
C23 0.073(10) 0.055(9) 0.062(9) -0.021(7) -0.018(7) -0.003(7)
C13 0.032(6) 0.040(6) 0.054(7) -0.029(6) -0.012(5) 0.003(5)
C24 0.082(10) 0.044(8) 0.055(8) -0.025(7) -0.024(7) 0.003(7)
C14 0.053(7) 0.027(6) 0.047(7) -0.018(5) -0.022(6) 0.000(5)
O5 0.050(6) 0.070(6) 0.069(6) -0.048(5) -0.010(5) -0.001(4)
C25 0.063(8) 0.045(8) 0.034(6) -0.019(6) -0.015(6) 0.013(6)
O6 0.077(6) 0.058(6) 0.038(5) -0.030(4) -0.012(4) 0.010(4)
C26 0.067(9) 0.055(8) 0.029(6) -0.015(6) -0.017(6) 0.015(7)
C27 0.049(7) 0.058(8) 0.035(6) -0.020(6) -0.011(6) 0.011(6)
C28 0.041(7) 0.060(9) 0.035(6) -0.013(6) 0.000(5) -0.006(6)
C29 0.043(7) 0.040(7) 0.039(6) -0.012(6) -0.005(5) -0.002(6)
N30 0.055(6) 0.036(6) 0.022(4) -0.012(4) -0.010(4) 0.009(5)
C32 0.041(7) 0.047(7) 0.024(5) -0.013(5) -0.011(5) 0.013(5)
C33 0.059(8) 0.039(7) 0.029(6) -0.014(5) -0.012(5) 0.006(6)
C34 0.055(8) 0.051(8) 0.028(6) -0.017(6) -0.011(5) 0.003(6)
O25 0.089(7) 0.046(6) 0.056(6) -0.021(5) -0.016(5) 0.019(5)
O26 0.066(6) 0.056(5) 0.057(5) -0.032(5) -0.026(4) 0.030(5)
C51 0.040(6) 0.037(7) 0.023(6) -0.016(5) -0.012(4) 0.003(5)
O51 0.058(5) 0.050(5) 0.033(5) -0.027(4) -0.015(4) 0.002(4)
C52 0.032(5) 0.033(6) 0.025(5) -0.013(5) -0.013(4) -0.001(4)
O52 0.065(5) 0.037(5) 0.039(4) -0.026(4) -0.017(4) -0.002(4)
C53 0.033(6) 0.033(6) 0.025(5) -0.013(5) -0.014(4) 0.004(4)
O56 0.078(6) 0.032(4) 0.037(5) -0.012(4) -0.032(4) 0.000(4)
C54 0.030(5) 0.025(5) 0.026(5) -0.013(4) -0.011(4) 0.004(4)
O55 0.070(5) 0.024(4) 0.034(4) -0.016(3) -0.020(4) 0.005(3)
C56 0.032(5) 0.032(6) 0.027(5) -0.017(5) -0.014(4) 0.005(4)
O58 0.065(5) 0.035(4) 0.026(4) -0.013(3) -0.022(3) 0.005(4)
C57 0.025(5) 0.031(6) 0.025(5) -0.013(4) -0.010(4) 0.000(4)
O59 0.064(5) 0.022(4) 0.027(4) -0.004(3) -0.020(3) 0.000(3)
C59 0.025(5) 0.031(6) 0.029(5) -0.013(5) -0.012(4) 0.001(4)
C55 0.048(6) 0.030(6) 0.027(6) -0.012(5) -0.018(5) 0.001(5)
C58 0.031(6) 0.036(7) 0.022(5) -0.014(5) -0.011(4) 0.007(4)
C41 0.038(6) 0.029(6) 0.029(6) -0.015(5) -0.012(5) 0.005(4)
O41 0.063(5) 0.029(5) 0.039(4) -0.018(4) -0.028(4) 0.004(3)
C42 0.029(5) 0.028(6) 0.031(5) -0.012(5) -0.015(4) 0.003(4)
O40 0.061(5) 0.033(4) 0.030(4) -0.017(3) -0.020(3) 0.007(3)
C43 0.027(5) 0.036(6) 0.026(5) -0.015(5) -0.013(4) 0.003(4)
O46 0.056(5) 0.033(4) 0.025(4) -0.010(3) -0.020(3) 0.001(3)
C44 0.031(5) 0.025(5) 0.028(5) -0.012(5) -0.012(4) 0.003(4)
O45 0.070(5) 0.026(4) 0.038(4) -0.018(3) -0.031(4) 0.010(3)
C46 0.027(5) 0.034(6) 0.026(5) -0.016(5) -0.010(4) 0.003(4)
O48 0.063(5) 0.039(4) 0.023(4) -0.017(3) -0.017(3) 0.003(3)
C47 0.032(5) 0.027(6) 0.024(5) -0.012(5) -0.011(4) 0.004(4)
O21 0.089(6) 0.026(5) 0.031(4) -0.006(4) -0.029(4) -0.002(4)
C49 0.036(6) 0.016(5) 0.025(5) -0.006(4) -0.013(4) 0.000(4)
C48 0.037(6) 0.039(7) 0.028(5) -0.015(5) -0.014(5) 0.004(5)
C45 0.031(6) 0.029(6) 0.026(6) -0.006(5) -0.009(4) 0.001(4)
C71 0.033(6) 0.034(6) 0.028(5) -0.015(5) -0.009(4) -0.002(4)
O72 0.095(6) 0.040(5) 0.034(4) -0.021(4) -0.035(4) 0.005(4)
C72 0.026(5) 0.040(6) 0.033(6) -0.023(5) -0.013(4) 0.003(4)
O71 0.068(5) 0.031(4) 0.028(4) -0.012(3) -0.019(4) -0.003(4)
C73 0.023(5) 0.033(6) 0.026(5) -0.016(5) -0.010(4) 0.003(4)
O75 0.060(5) 0.025(4) 0.033(4) -0.012(3) -0.023(3) 0.001(3)
C74 0.022(5) 0.030(6) 0.031(5) -0.013(5) -0.013(4) 0.003(4)
O76 0.084(6) 0.031(4) 0.039(5) -0.020(4) -0.034(4) 0.012(4)
C76 0.023(5) 0.037(6) 0.023(5) -0.019(5) -0.004(4) -0.002(4)
O79 0.056(5) 0.039(4) 0.025(4) -0.018(3) -0.016(3) 0.004(3)
C77 0.029(5) 0.031(6) 0.025(5) -0.016(5) -0.009(4) 0.003(4)
O78 0.090(6) 0.031(5) 0.030(4) -0.015(4) -0.019(4) -0.010(4)
C79 0.032(5) 0.025(5) 0.026(5) -0.011(4) -0.012(4) 0.000(4)
C78 0.028(5) 0.036(7) 0.030(6) -0.020(5) -0.009(4) 0.002(4)
C75 0.031(5) 0.034(6) 0.031(6) -0.021(5) -0.013(4) 0.006(4)
C61 0.040(6) 0.028(6) 0.031(6) -0.015(5) -0.014(5) 0.004(4)
O62 0.074(5) 0.030(4) 0.029(4) -0.017(3) -0.026(4) 0.006(4)
C62 0.029(5) 0.031(6) 0.027(5) -0.020(5) -0.013(4) 0.004(4)
O61 0.079(6) 0.034(5) 0.040(4) -0.021(4) -0.034(4) 0.007(4)
C69 0.025(5) 0.036(6) 0.028(5) -0.018(5) -0.011(4) 0.002(4)
O65 0.087(6) 0.038(5) 0.034(4) -0.020(4) -0.032(4) 0.007(4)
C67 0.026(5) 0.026(5) 0.028(5) -0.013(4) -0.011(4) 0.002(4)
O66 0.072(5) 0.028(4) 0.027(4) -0.016(3) -0.018(4) 0.001(3)
C66 0.028(5) 0.038(6) 0.026(5) -0.020(5) -0.008(4) -0.001(4)
O69 0.054(5) 0.023(4) 0.034(4) -0.012(3) -0.022(3) 0.001(3)
C64 0.027(5) 0.036(6) 0.022(5) -0.017(5) -0.010(4) -0.001(4)
O68 0.086(6) 0.026(4) 0.037(4) -0.016(3) -0.034(4) 0.007(4)
C63 0.029(5) 0.024(5) 0.033(6) -0.014(5) -0.016(4) 0.003(4)
C68 0.033(6) 0.033(6) 0.032(6) -0.019(5) -0.016(4) 0.008(4)
C65 0.030(6) 0.029(6) 0.039(6) -0.020(5) -0.011(4) 0.003(4)
C4 0.037(7) 0.065(8) 0.059(8) -0.039(7) -0.015(6) 0.009(6)

loop_
_atom_type_symbol
_atom_type_description
_atom_type_scat_dispersion_real
_atom_type_scat_dispersion_imag
_atom_type_scat_source
C C 0.0033 0.0016 'International Tables Vol C Tables 4.2.6.8 and 6.1.1.4'
H H 0.0000 0.0000 'International Tables Vol C Tables 4.2.6.8 and 6.1.1.4'
N N 0.0061 0.0033 'International Tables Vol C Tables 4.2.6.8 and 6.1.1.4'
O O 0.0106 0.0060 'International Tables Vol C Tables 4.2.6.8 and 6.1.1.4'
Cu Cu 0.3201 1.2651 'International Tables Vol C Tables 4.2.6.8 and 6.1.1.4'
F F 0.0171 0.0103 'International Tables Vol C Tables 4.2.6.8 and 6.1.1.4'

loop_
_geom_angle_atom_site_label_1
_geom_angle_atom_site_label_2
_geom_angle_atom_site_label_3
_geom_angle
_geom_angle_site_symmetry_1
_geom_angle_site_symmetry_3
_geom_angle_publ_flag
N1 Cu1 O51 92.8(3) . . ?
N1 Cu1 N30 166.6(4) . . ?
O51 Cu1 N30 94.2(3) . . ?
N1 Cu1 N10 79.6(3) . . ?
O51 Cu1 N10 169.6(3) . . ?
N30 Cu1 N10 94.7(3) . . ?
N1 Cu1 N21 91.0(4) . . ?
O51 Cu1 N21 90.3(3) . . ?
N30 Cu1 N21 77.6(4) . . ?
N10 Cu1 N21 96.9(3) . . ?
N1 Cu1 O41 101.3(3) . . ?
O51 Cu1 O41 88.9(3) . . ?
N30 Cu1 O41 90.2(3) . . ?
N10 Cu1 O41 85.7(3) . . ?
N21 Cu1 O41 167.6(3) . . ?
C11 N1 C2 117.8(9) . . ?
C11 N1 Cu1 115.9(7) . . ?
C2 N1 Cu1 125.9(7) . . ?
C3 C2 N1 122.3(10) . . ?
C2 C3 C4 120.1(10) . . ?
O5 C5 C13 121.5(10) . . ?
O5 C5 C6 120.0(10) . . ?
C13 C5 C6 118.5(10) . . ?
O6 C6 C14 121.3(11) . . ?
O6 C6 C5 120.1(11) . . ?
C14 C6 C5 118.6(10) . . ?
C8 C7 C14 118.1(11) . . ?
C7 C8 C9 119.7(11) . . ?
N10 C9 C8 122.7(11) . . ?
C12 N10 C9 118.4(9) . . ?
C12 N10 Cu1 112.9(6) . . ?
C9 N10 Cu1 128.7(8) . . ?
C22 N21 C31 118.3(10) . . ?
C22 N21 Cu1 131.0(8) . . ?
C31 N21 Cu1 110.7(7) . . ?
N1 C11 C13 122.2(10) . . ?
N1 C11 C12 114.3(9) . . ?
C13 C11 C12 123.5(9) . . ?
N21 C22 C23 123.5(12) . . ?
N10 C12 C14 122.8(9) . . ?
N10 C12 C11 117.2(9) . . ?
C14 C12 C11 120.1(9) . . ?
C24 C23 C22 117.6(13) . . ?
C4 C13 C11 118.9(10) . . ?
C4 C13 C5 121.9(10) . . ?
C11 C13 C5 119.0(10) . . ?
C23 C24 C33 119.1(12) . . ?
C7 C14 C12 118.1(10) . . ?
C7 C14 C6 122.0(10) . . ?
C12 C14 C6 119.9(10) . . ?
O25 C25 C33 122.7(12) . . ?
O25 C25 C26 119.3(11) . . ?
C33 C25 C26 118.0(11) . . ?
O26 C26 C34 121.2(12) . . ?
O26 C26 C25 121.0(12) . . ?
C34 C26 C25 117.7(11) . . ?
C28 C27 C34 118.1(11) . . ?
C29 C28 C27 119.6(11) . . ?
N30 C29 C28 122.3(11) . . ?
C32 N30 C29 118.9(10) . . ?
C32 N30 Cu1 117.1(7) . . ?
C29 N30 Cu1 123.9(8) . . ?
N21 C31 C33 122.1(10) . . ?
N21 C31 C32 115.9(10) . . ?
C33 C31 C32 122.1(10) . . ?
N30 C32 C34 121.3(11) . . ?
N30 C32 C31 117.7(9) . . ?
C34 C32 C31 120.9(11) . . ?
C31 C33 C24 119.2(11) . . ?
C31 C33 C25 120.5(11) . . ?
C24 C33 C25 120.2(11) . . ?
C32 C34 C27 119.8(11) . . ?
C32 C34 C26 120.2(11) . . ?
C27 C34 C26 120.1(11) . . ?
O52 C51 O51 126.4(9) . . ?
O52 C51 C52 117.6(8) . . ?
O51 C51 C52 116.0(9) . . ?
C51 O51 Cu1 150.8(7) . . ?
C59 C52 C53 119.4(9) . . ?
C59 C52 C51 122.7(9) . . ?
C53 C52 C51 117.8(8) . . ?
C54 C53 C52 120.7(9) . . ?
C56 C54 C53 120.0(9) . . ?
C56 C54 C55 121.5(8) . . ?
C53 C54 C55 118.4(8) . . ?
C54 C56 C57 118.5(8) . . ?
C59 C57 C56 121.6(8) . . ?
C59 C57 C58 118.4(9) . . ?
C56 C57 C58 120.0(8) . . ?
C52 C59 C57 119.6(9) . . ?
O56 C55 O55 123.2(9) . . ?
O56 C55 C54 117.6(9) . . ?
O55 C55 C54 119.1(8) . . ?
O59 C58 O58 124.7(9) . . ?
O59 C58 C57 122.0(9) . . ?
O58 C58 C57 113.2(9) . . ?
O41 C41 O40 124.6(9) . . ?
O41 C41 C42 119.7(9) . . ?
O40 C41 C42 115.8(9) . . ?
C41 O41 Cu1 148.4(7) . . ?
C43 C42 C49 119.0(9) . . ?
C43 C42 C41 122.8(8) . . ?
C49 C42 C41 118.1(8) . . ?
C42 C43 C44 120.6(9) . . ?
C43 C44 C46 119.6(9) . . ?
C43 C44 C45 120.8(8) . . ?
C46 C44 C45 119.6(9) . . ?
C44 C46 C47 120.0(9) . . ?
C49 C47 C46 119.4(8) . . ?
C49 C47 C48 118.0(9) . . ?
C46 C47 C48 122.6(9) . . ?
C47 C49 C42 121.5(9) . . ?
O21 C48 O48 124.4(9) . . ?
O21 C48 C47 120.3(9) . . ?
O48 C48 C47 115.3(9) . . ?
O45 C45 O46 123.6(9) . . ?
O45 C45 C44 118.0(8) . . ?
O46 C45 C44 118.4(9) . . ?
O72 C71 O71 123.0(9) . . ?
O72 C71 C72 120.4(9) . . ?
O71 C71 C72 116.5(8) . . ?
C79 C72 C73 120.5(9) . . ?
C79 C72 C71 119.6(9) . . ?
C73 C72 C71 120.0(8) . . ?
C74 C73 C72 119.2(9) . . ?
C73 C74 C76 120.5(9) . . ?
C73 C74 C75 122.0(8) . . ?
C76 C74 C75 117.5(8) . . ?
C77 C76 C74 119.8(8) . . ?
C79 C77 C76 120.4(8) . . ?
C79 C77 C78 120.1(9) . . ?
C76 C77 C78 119.5(8) . . ?
C77 C79 C72 119.7(9) . . ?
O79 C78 O78 125.0(9) . . ?
O79 C78 C77 119.9(9) . . ?
O78 C78 C77 115.1(8) . . ?
O76 C75 O75 124.2(9) . . ?
O76 C75 C74 120.7(8) . . ?
O75 C75 C74 115.1(8) . . ?
O62 C61 O61 124.2(9) . . ?
O62 C61 C62 119.1(9) . . ?
O61 C61 C62 116.7(9) . . ?
C63 C62 C69 120.2(8) . . ?
C63 C62 C61 120.1(9) . . ?
C69 C62 C61 119.7(8) . . ?
C67 C69 C62 119.9(9) . . ?
C69 C67 C66 120.3(9) . . ?
C69 C67 C68 119.5(8) . . ?
C66 C67 C68 120.2(8) . . ?
C67 C66 C64 119.6(8) . . ?
C63 C64 C66 119.8(8) . . ?
C63 C64 C65 120.9(9) . . ?
C66 C64 C65 119.3(8) . . ?
C64 C63 C62 120.2(9) . . ?
O69 C68 O68 125.0(9) . . ?
O69 C68 C67 120.6(8) . . ?
O68 C68 C67 114.5(8) . . ?
O66 C65 O65 122.8(9) . . ?
O66 C65 C64 123.1(9) . . ?
O65 C65 C64 114.1(8) . . ?
F4A C90 F5B 113(2) . . ?
F4A C90 F5A 112.8(19) . . ?
F5B C90 F5A 33.7(14) . . ?
F4A C90 F6A 113.5(19) . . ?
F5B C90 F6A 61.6(17) . . ?
F5A C90 F6A 93.3(17) . . ?
F4A C90 F4B 31.5(14) . . ?
F5B C90 F4B 105(2) . . ?
F5A C90 F4B 88.9(18) . . ?
F6A C90 F4B 138(2) . . ?
F4A C90 C91 119(2) . . ?
F5B C90 C91 127(2) . . ?
F5A C90 C91 111.5(19) . . ?
F6A C90 C91 103.2(17) . . ?
F4B C90 C91 115(2) . . ?
F4A C90 F6B 66.7(17) . . ?
F5B C90 F6B 89(2) . . ?
F5A C90 F6B 121(2) . . ?
F6A C90 F6B 47.9(12) . . ?
F4B C90 F6B 96(2) . . ?
C91 C90 F6B 119.0(19) . . ?
C90 C91 O91 106.0(18) . . ?
C13 C4 C3 118.6(11) . . ?
F2 C80 F1 104.7(19) . . ?
F2 C80 F3 115(2) . . ?
F1 C80 F3 105.8(19) . . ?
F2 C80 C81 113(2) . . ?
F1 C80 C81 118(2) . . ?
F3 C80 C81 101(2) . . ?
O81 C81 C80 108(2) . . ?

loop_
_geom_bond_atom_site_label_1
_geom_bond_atom_site_label_2
_geom_bond_distance
_geom_bond_site_symmetry_2
_geom_bond_publ_flag
Cu1 N1 2.016(9) . ?
Cu1 O51 2.019(7) . ?
Cu1 N30 2.025(9) . ?
Cu1 N10 2.101(9) . ?
Cu1 N21 2.241(10) . ?
Cu1 O41 2.321(7) . ?
N1 C11 1.351(13) . ?
N1 C2 1.353(14) . ?
C2 C3 1.351(16) . ?
C3 C4 1.384(17) . ?
C5 O5 1.207(13) . ?
C5 C13 1.488(16) . ?
C5 C6 1.519(17) . ?
C6 O6 1.216(13) . ?
C6 C14 1.497(16) . ?
C7 C8 1.367(17) . ?
C7 C14 1.390(15) . ?
C8 C9 1.378(17) . ?
C9 N10 1.326(14) . ?
N10 C12 1.315(13) . ?
N21 C22 1.325(15) . ?
N21 C31 1.353(14) . ?
C11 C13 1.386(15) . ?
C11 C12 1.480(14) . ?
C22 C23 1.396(19) . ?
C12 C14 1.405(15) . ?
C23 C24 1.389(19) . ?
C13 C4 1.374(16) . ?
C24 C33 1.392(18) . ?
C25 O25 1.213(14) . ?
C25 C33 1.488(17) . ?
C25 C26 1.509(19) . ?
C26 O26 1.224(14) . ?
C26 C34 1.504(18) . ?
C27 C28 1.386(18) . ?
C27 C34 1.398(17) . ?
C28 C29 1.376(16) . ?
C29 N30 1.357(14) . ?
N30 C32 1.346(14) . ?
C31 C33 1.375(16) . ?
C31 C32 1.460(16) . ?
C32 C34 1.393(16) . ?
C51 O52 1.251(12) . ?
C51 O51 1.264(12) . ?
C51 C52 1.502(14) . ?
C52 C59 1.378(13) . ?
C52 C53 1.402(14) . ?
C53 C54 1.395(13) . ?
O56 C55 1.267(12) . ?
C54 C56 1.385(13) . ?
C54 C55 1.475(14) . ?
O55 C55 1.277(12) . ?
C56 C57 1.401(14) . ?
O58 C58 1.307(12) . ?
C57 C59 1.391(13) . ?
C57 C58 1.514(13) . ?
O59 C58 1.212(12) . ?
C41 O41 1.223(12) . ?
C41 O40 1.291(12) . ?
C41 C42 1.491(14) . ?
C42 C43 1.386(14) . ?
C42 C49 1.401(13) . ?
C43 C44 1.401(13) . ?
O46 C45 1.279(12) . ?
C44 C46 1.401(13) . ?
C44 C45 1.471(14) . ?
O45 C45 1.258(12) . ?
C46 C47 1.402(14) . ?
O48 C48 1.304(12) . ?
C47 C49 1.378(13) . ?
C47 C48 1.486(14) . ?
O21 C48 1.219(12) . ?
C71 O72 1.236(12) . ?
C71 O71 1.299(12) . ?
C71 C72 1.474(14) . ?
C72 C79 1.394(13) . ?
C72 C73 1.406(14) . ?
C73 C74 1.388(13) . ?
O75 C75 1.304(11) . ?
C74 C76 1.397(13) . ?
C74 C75 1.489(14) . ?
O76 C75 1.224(12) . ?
C76 C77 1.395(14) . ?
O79 C78 1.250(12) . ?
C77 C79 1.384(13) . ?
C77 C78 1.496(13) . ?
O78 C78 1.257(12) . ?
C61 O62 1.252(12) . ?
C61 O61 1.258(12) . ?
C61 C62 1.492(13) . ?
C62 C63 1.394(13) . ?
C62 C69 1.404(14) . ?
C69 C67 1.385(13) . ?
O65 C65 1.311(12) . ?
C67 C66 1.401(13) . ?
C67 C68 1.489(14) . ?
O66 C65 1.238(11) . ?
C66 C64 1.414(14) . ?
O69 C68 1.233(11) . ?
C64 C63 1.386(13) . ?
C64 C65 1.461(14) . ?
O68 C68 1.299(12) . ?
F5B C90 1.26(3) . ?
F4A C90 1.19(2) . ?
C90 F5A 1.37(3) . ?
C90 F6A 1.42(2) . ?
C90 F4B 1.44(3) . ?
C90 C91 1.47(3) . ?
C90 F6B 1.50(3) . ?
C91 O91 1.56(3) . ?
F2 C80 1.28(2) . ?
F1 C80 1.30(2) . ?
F3 C80 1.32(3) . ?
C80 C81 1.37(3) . ?
C81 O81 1.34(3) . ?
O103 O103 1.18(3) 2_656 ?
